data_4079162
loop_
_publ_author_name
'Langseth, Eirin'
'G\"orbitz, Carl Henrik'
'Heyn, Richard H.'
'Tilset, Mats'

_publ_section_title
;
 Versatile Methods for Preparation of New Cyclometalated Gold(III)
 Complexes
;
_journal_issue 18
_journal_name_full Organometallics
_journal_page_first 6567
_journal_paper_doi 10.1021/om300537a
_journal_volume 31
_journal_year 2012
_chemical_formula_moiety 'C16 H10 Au F6 N O4'
_chemical_formula_sum 'C16 H10 Au F6 N O4'
_chemical_formula_weight 591.22
_chemical_name_systematic Ditrifluoroacetategoldtolylpyridine
_space_group_IT_number 14
_symmetry_cell_setting monoclinic
_symmetry_space_group_name_Hall '-P 2ybc'
_symmetry_space_group_name_H-M 'P 1 21/c 1'
_atom_sites_solution_hydrogens geom
_atom_sites_solution_primary direct
_atom_sites_solution_secondary difmap
_audit_creation_method SHELXL-97
_cell_angle_alpha 90.00
_cell_angle_beta 100.924(3)
_cell_angle_gamma 90.00
_cell_formula_units_Z 4
_cell_length_a 8.230(3)
_cell_length_b 21.745(7)
_cell_length_c 9.403(3)
_cell_measurement_reflns_used 8120
_cell_measurement_temperature 106(2)
_cell_measurement_theta_max 28.53
_cell_measurement_theta_min 2.40
_cell_volume 1652.3(10)
_computing_cell_refinement 'SAINT-Plus (Bruker, 2007)'
_computing_data_collection 'APEX2 (Bruker, 2007)'
_computing_data_reduction 'SAINT-Plus (Bruker, 2007)'
_computing_molecular_graphics 'SHELXL-97 (Sheldrick, 2008)'
_computing_publication_material 'SHELXL-97 (Sheldrick, 2008)'
_computing_structure_refinement 'SHELXL-97 (Sheldrick, 2008)'
_computing_structure_solution 'SHELXS-97 (Sheldrick, 2008)'
_diffrn_ambient_temperature 106(2)
_diffrn_detector_area_resol_mean 8.3
_diffrn_measured_fraction_theta_full 0.991
_diffrn_measured_fraction_theta_max 0.926
_diffrn_measurement_device_type 'Bruker APEXII CCD area-detector'
_diffrn_measurement_method 'Sets of exposures each taken over 0.5\% \w rotation'
_diffrn_radiation_monochromator graphite
_diffrn_radiation_source 'fine-focus sealed tube'
_diffrn_radiation_type MoK\a
_diffrn_radiation_wavelength 0.71073
_diffrn_reflns_av_R_equivalents 0.0509
_diffrn_reflns_av_sigmaI/netI 0.0511
_diffrn_reflns_limit_h_max 10
_diffrn_reflns_limit_h_min -11
_diffrn_reflns_limit_k_max 28
_diffrn_reflns_limit_k_min -25
_diffrn_reflns_limit_l_max 12
_diffrn_reflns_limit_l_min -12
_diffrn_reflns_number 13129
_diffrn_reflns_theta_full 27.29
_diffrn_reflns_theta_max 28.78
_diffrn_reflns_theta_min 2.40
_exptl_absorpt_coefficient_mu 8.994
_exptl_absorpt_correction_T_max 0.638
_exptl_absorpt_correction_T_min 0.158
_exptl_absorpt_correction_type multi-scan
_exptl_absorpt_process_details 'SADABS (Bruker, 2007)'
_exptl_crystal_colour colourless
_exptl_crystal_density_diffrn 2.385
_exptl_crystal_density_method 'not measured'
_exptl_crystal_description plate
_exptl_crystal_F_000 1120
_exptl_crystal_size_max 1.2
_exptl_crystal_size_mid 0.3
_exptl_crystal_size_min 0.05
_refine_diff_density_max 2.274
_refine_diff_density_min -3.087
_refine_diff_density_rms 0.293
_refine_ls_extinction_method none
_refine_ls_goodness_of_fit_ref 1.139
_refine_ls_hydrogen_treatment constr
_refine_ls_matrix_type full
_refine_ls_number_parameters 254
_refine_ls_number_reflns 3984
_refine_ls_number_restraints 0
_refine_ls_restrained_S_all 1.139
_refine_ls_R_factor_all 0.0561
_refine_ls_R_factor_gt 0.0480
_refine_ls_shift/su_max 0.006
_refine_ls_shift/su_mean 0.000
_refine_ls_structure_factor_coef Fsqd
_refine_ls_weighting_details 'calc w=1/[\s^2^(Fo^2^)+(0.0835P)^2^+6.9265P] where P=(Fo^2^+2Fc^2^)/3'
_refine_ls_weighting_scheme calc
_refine_ls_wR_factor_gt 0.1362
_refine_ls_wR_factor_ref 0.1425
_reflns_number_gt 3547
_reflns_number_total 3984
_reflns_threshold_expression >2sigma(I)
_cod_data_source_file om300537a_si_002.cif
_cod_data_source_block el358
_cod_original_cell_volume 1652.2(9)
_cod_original_sg_symbol_H-M 'P 21/c'
_cod_database_code 4079162

loop_
_symmetry_equiv_pos_as_xyz
'x, y, z'
'-x, y+1/2, -z+1/2'
'-x, -y, -z'
'x, -y-1/2, z-1/2'

loop_
_atom_site_label
_atom_site_type_symbol
_atom_site_fract_x
_atom_site_fract_y
_atom_site_fract_z
_atom_site_U_iso_or_equiv
_atom_site_adp_type
_atom_site_occupancy
_atom_site_symmetry_multiplicity
_atom_site_calc_flag
_atom_site_refinement_flags
Au1 Au 0.54008(3) 0.553400(12) 0.69229(3) 0.01948(13) Uani 1 1 d .
F1 F 0.8592(10) 0.6860(3) 0.4715(7) 0.0591(19) Uani 1 1 d .
F2 F 0.6798(8) 0.7454(3) 0.5305(8) 0.0591(18) Uani 1 1 d .
F3 F 0.9202(9) 0.7430(3) 0.6572(7) 0.0617(19) Uani 1 1 d .
F4 F 0.8517(7) 0.4132(3) 0.4672(6) 0.0424(14) Uani 1 1 d .
F5 F 1.0753(6) 0.4503(2) 0.5912(5) 0.0281(11) Uani 1 1 d .
F6 F 0.9338(6) 0.3856(2) 0.6885(6) 0.0352(11) Uani 1 1 d .
O1 O 0.6304(7) 0.6244(3) 0.5981(5) 0.0227(11) Uani 1 1 d .
O2 O 0.8075(7) 0.6529(3) 0.8025(6) 0.0356(14) Uani 1 1 d .
O3 O 0.6797(6) 0.4940(3) 0.5847(5) 0.0222(11) Uani 1 1 d .
O4 O 0.8937(7) 0.5087(3) 0.7694(6) 0.0317(13) Uani 1 1 d .
N1 N 0.4324(7) 0.4841(3) 0.7774(6) 0.0182(12) Uani 1 1 d .
C1 C 0.7487(9) 0.6568(4) 0.6764(8) 0.0238(15) Uani 1 1 d .
C2 C 0.8063(10) 0.7079(4) 0.5835(9) 0.0273(16) Uani 1 1 d .
C3 C 0.8267(9) 0.4848(3) 0.6574(8) 0.0212(14) Uani 1 1 d .
C4 C 0.9214(10) 0.4328(4) 0.5967(8) 0.0250(15) Uani 1 1 d .
C5 C 0.4019(9) 0.6029(4) 0.8028(7) 0.0200(14) Uani 1 1 d .
C6 C 0.3923(10) 0.6658(4) 0.8061(8) 0.0272(16) Uani 1 1 d .
H6 H 0.4560 0.6901 0.7529 0.033 Uiso 1 1 calc R
C7 C 0.2884(10) 0.6939(4) 0.8880(9) 0.0279(17) Uani 1 1 d .
C8 C 0.1998(10) 0.6575(4) 0.9675(9) 0.0275(16) Uani 1 1 d .
H8 H 0.1312 0.6765 1.0254 0.033 Uiso 1 1 calc R
C9 C 0.2092(9) 0.5944(4) 0.9641(9) 0.0277(16) Uani 1 1 d .
H9 H 0.1453 0.5703 1.0173 0.033 Uiso 1 1 calc R
C10 C 0.3127(9) 0.5658(4) 0.8825(8) 0.0203(14) Uani 1 1 d .
C11 C 0.3277(8) 0.5000(4) 0.8684(7) 0.0207(14) Uani 1 1 d .
C12 C 0.4555(9) 0.4248(4) 0.7465(8) 0.0226(14) Uani 1 1 d .
H12 H 0.5233 0.4150 0.6784 0.027 Uiso 1 1 calc R
C13 C 0.3841(9) 0.3783(4) 0.8104(8) 0.0228(15) Uani 1 1 d .
H13 H 0.4037 0.3365 0.7892 0.027 Uiso 1 1 calc R
C14 C 0.2809(10) 0.3936(4) 0.9083(8) 0.0255(16) Uani 1 1 d .
H14 H 0.2308 0.3622 0.9555 0.031 Uiso 1 1 calc R
C15 C 0.2534(10) 0.4542(3) 0.9350(9) 0.0227(16) Uani 1 1 d .
H15 H 0.1824 0.4648 0.9999 0.027 Uiso 1 1 calc R
C16 C 0.2757(12) 0.7632(4) 0.8916(10) 0.037(2) Uani 1 1 d .
H16A H 0.1976 0.7751 0.9534 0.055 Uiso 1 1 calc R
H16B H 0.2366 0.7787 0.7932 0.055 Uiso 1 1 calc R
H16C H 0.3849 0.7807 0.9305 0.055 Uiso 1 1 calc R

loop_
_atom_site_aniso_label
_atom_site_aniso_U_11
_atom_site_aniso_U_22
_atom_site_aniso_U_33
_atom_site_aniso_U_23
_atom_site_aniso_U_13
_atom_site_aniso_U_12
Au1 0.01589(19) 0.01763(19) 0.02542(18) -0.00065(9) 0.00520(12) -0.00008(9)
F1 0.091(5) 0.036(3) 0.065(4) -0.007(3) 0.052(4) -0.007(4)
F2 0.039(3) 0.032(3) 0.109(5) 0.023(3) 0.020(3) 0.006(3)
F3 0.060(4) 0.061(4) 0.057(4) 0.006(3) -0.005(3) -0.040(4)
F4 0.032(3) 0.049(4) 0.041(3) -0.018(3) -0.006(2) 0.010(3)
F5 0.021(2) 0.027(3) 0.038(3) 0.0008(18) 0.009(2) 0.0019(17)
F6 0.036(3) 0.022(3) 0.049(3) 0.003(2) 0.011(2) 0.000(2)
O1 0.022(3) 0.023(3) 0.023(2) 0.002(2) 0.006(2) 0.000(2)
O2 0.031(3) 0.044(4) 0.030(3) -0.001(3) 0.001(2) -0.010(3)
O3 0.018(2) 0.022(3) 0.027(2) -0.003(2) 0.006(2) -0.001(2)
O4 0.025(3) 0.039(4) 0.030(3) -0.008(2) 0.003(2) 0.006(3)
N1 0.017(3) 0.024(3) 0.015(2) 0.000(2) 0.007(2) 0.000(2)
C1 0.019(3) 0.021(4) 0.032(4) 0.001(3) 0.005(3) 0.003(3)
C2 0.029(4) 0.020(4) 0.034(4) 0.000(3) 0.009(3) 0.001(3)
C3 0.019(3) 0.019(4) 0.027(3) -0.002(3) 0.007(3) -0.002(3)
C4 0.023(4) 0.021(4) 0.030(4) 0.000(3) 0.003(3) -0.003(3)
C5 0.016(3) 0.023(4) 0.021(3) -0.001(3) 0.003(2) 0.005(3)
C6 0.023(4) 0.023(4) 0.035(4) -0.005(3) 0.003(3) 0.002(3)
C7 0.026(4) 0.023(4) 0.034(4) -0.006(3) 0.003(3) 0.008(3)
C8 0.020(4) 0.030(4) 0.032(4) -0.008(3) 0.003(3) -0.002(3)
C9 0.015(3) 0.032(4) 0.036(4) -0.006(3) 0.006(3) -0.003(3)
C10 0.017(3) 0.021(4) 0.019(3) -0.004(3) -0.007(3) 0.003(3)
C11 0.011(3) 0.028(4) 0.021(3) 0.000(3) 0.000(2) 0.004(3)
C12 0.021(4) 0.021(4) 0.026(3) -0.001(3) 0.005(3) 0.003(3)
C13 0.018(3) 0.022(4) 0.028(3) 0.000(3) 0.000(3) 0.000(3)
C14 0.024(4) 0.024(4) 0.027(3) 0.002(3) 0.001(3) -0.005(3)
C15 0.018(4) 0.019(4) 0.032(4) -0.001(3) 0.007(3) -0.006(3)
C16 0.037(5) 0.027(5) 0.046(5) 0.001(4) 0.004(4) 0.011(4)

loop_
_atom_type_symbol
_atom_type_description
_atom_type_scat_dispersion_real
_atom_type_scat_dispersion_imag
_atom_type_scat_source
C C 0.0033 0.0016 'International Tables Vol C Tables 4.2.6.8 and 6.1.1.4'
H H 0.0000 0.0000 'International Tables Vol C Tables 4.2.6.8 and 6.1.1.4'
N N 0.0061 0.0033 'International Tables Vol C Tables 4.2.6.8 and 6.1.1.4'
O O 0.0106 0.0060 'International Tables Vol C Tables 4.2.6.8 and 6.1.1.4'
F F 0.0171 0.0103 'International Tables Vol C Tables 4.2.6.8 and 6.1.1.4'
Au Au -2.0133 8.8022 'International Tables Vol C Tables 4.2.6.8 and 6.1.1.4'

loop_
_geom_angle_atom_site_label_1
_geom_angle_atom_site_label_2
_geom_angle_atom_site_label_3
_geom_angle
N1 Au1 O1 175.5(2)
N1 Au1 C5 81.8(3)
O1 Au1 C5 96.4(3)
N1 Au1 O3 93.1(2)
O1 Au1 O3 88.8(2)
C5 Au1 O3 174.8(3)
C1 O1 Au1 117.8(5)
C3 O3 Au1 112.5(4)
C12 N1 C11 120.6(7)
C12 N1 Au1 123.2(5)
C11 N1 Au1 116.2(5)
O2 C1 O1 129.6(8)
O2 C1 C2 120.1(7)
O1 C1 C2 110.2(6)
F3 C2 F1 109.1(8)
F3 C2 F2 105.7(7)
F1 C2 F2 106.0(7)
F3 C2 C1 112.9(7)
F1 C2 C1 112.3(7)
F2 C2 C1 110.3(7)
O4 C3 O3 128.5(7)
O4 C3 C4 117.3(7)
O3 C3 C4 114.1(6)
F4 C4 F6 108.5(7)
F4 C4 F5 107.9(7)
F6 C4 F5 106.8(6)
F4 C4 C3 114.7(7)
F6 C4 C3 107.8(6)
F5 C4 C3 110.9(6)
C6 C5 C10 121.7(7)
C6 C5 Au1 126.2(6)
C10 C5 Au1 112.1(6)
C5 C6 C7 119.5(8)
C5 C6 H6 120.2
C7 C6 H6 120.2
C8 C7 C6 119.2(8)
C8 C7 C16 120.8(8)
C6 C7 C16 120.1(8)
C9 C8 C7 121.3(8)
C9 C8 H8 119.4
C7 C8 H8 119.4
C8 C9 C10 120.1(8)
C8 C9 H9 120.0
C10 C9 H9 120.0
C9 C10 C5 118.2(7)
C9 C10 C11 124.3(8)
C5 C10 C11 117.4(7)
N1 C11 C15 119.1(7)
N1 C11 C10 112.5(7)
C15 C11 C10 128.4(7)
N1 C12 C13 121.8(7)
N1 C12 H12 119.1
C13 C12 H12 119.1
C12 C13 C14 118.4(7)
C12 C13 H13 120.8
C14 C13 H13 120.8
C15 C14 C13 119.3(8)
C15 C14 H14 120.4
C13 C14 H14 120.4
C14 C15 C11 120.7(8)
C14 C15 H15 119.7
C11 C15 H15 119.7
C7 C16 H16A 109.5
C7 C16 H16B 109.5
H16A C16 H16B 109.5
C7 C16 H16C 109.5
H16A C16 H16C 109.5
H16B C16 H16C 109.5

loop_
_geom_bond_atom_site_label_1
_geom_bond_atom_site_label_2
_geom_bond_distance
Au1 N1 1.991(6)
Au1 O1 1.993(5)
Au1 C5 1.995(7)
Au1 O3 2.111(5)
F1 C2 1.304(10)
F2 C2 1.342(10)
F3 C2 1.302(10)
F4 C4 1.315(9)
F5 C4 1.333(9)
F6 C4 1.333(9)
O1 C1 1.309(9)
O2 C1 1.196(9)
O3 C3 1.287(9)
O4 C3 1.210(9)
N1 C12 1.342(11)
N1 C11 1.369(9)
C1 C2 1.544(11)
C3 C4 1.542(11)
C5 C6 1.371(11)
C5 C10 1.400(11)
C6 C7 1.396(11)
C6 H6 0.9500
C7 C8 1.387(12)
C7 C16 1.512(12)
C8 C9 1.374(12)
C8 H8 0.9500
C9 C10 1.396(11)
C9 H9 0.9500
C10 C11 1.443(10)
C11 C15 1.380(11)
C12 C13 1.366(11)
C12 H12 0.9500
C13 C14 1.406(11)
C13 H13 0.9500
C14 C15 1.368(11)
C14 H14 0.9500
C15 H15 0.9500
C16 H16A 0.9800
C16 H16B 0.9800
C16 H16C 0.9800

loop_
_geom_torsion_atom_site_label_1
_geom_torsion_atom_site_label_2
_geom_torsion_atom_site_label_3
_geom_torsion_atom_site_label_4
_geom_torsion
N1 Au1 O1 C1 143(3)
C5 Au1 O1 C1 77.0(6)
O3 Au1 O1 C1 -102.7(5)
N1 Au1 O3 C3 -95.8(5)
O1 Au1 O3 C3 88.3(5)
C5 Au1 O3 C3 -88(3)
O1 Au1 N1 C12 110(3)
C5 Au1 N1 C12 176.2(6)
O3 Au1 N1 C12 -4.5(5)
O1 Au1 N1 C11 -69(3)
C5 Au1 N1 C11 -2.2(5)
O3 Au1 N1 C11 177.1(5)
Au1 O1 C1 O2 -5.0(12)
Au1 O1 C1 C2 177.9(5)
O2 C1 C2 F3 0.3(11)
O1 C1 C2 F3 177.7(7)
O2 C1 C2 F1 124.2(9)
O1 C1 C2 F1 -58.4(9)
O2 C1 C2 F2 -117.7(9)
O1 C1 C2 F2 59.7(9)
Au1 O3 C3 O4 -5.7(10)
Au1 O3 C3 C4 169.4(5)
O4 C3 C4 F4 -172.7(7)
O3 C3 C4 F4 11.6(10)
O4 C3 C4 F6 66.3(9)
O3 C3 C4 F6 -109.3(7)
O4 C3 C4 F5 -50.2(9)
O3 C3 C4 F5 134.1(7)
N1 Au1 C5 C6 -178.4(7)
O1 Au1 C5 C6 -2.5(7)
O3 Au1 C5 C6 174(2)
N1 Au1 C5 C10 2.5(5)
O1 Au1 C5 C10 178.3(5)
O3 Au1 C5 C10 -5(3)
C10 C5 C6 C7 -1.5(11)
Au1 C5 C6 C7 179.4(6)
C5 C6 C7 C8 1.6(11)
C5 C6 C7 C16 -179.6(7)
C6 C7 C8 C9 -1.7(12)
C16 C7 C8 C9 179.5(8)
C7 C8 C9 C10 1.7(12)
C8 C9 C10 C5 -1.5(11)
C8 C9 C10 C11 -178.1(7)
C6 C5 C10 C9 1.5(10)
Au1 C5 C10 C9 -179.4(5)
C6 C5 C10 C11 178.3(7)
Au1 C5 C10 C11 -2.5(8)
C12 N1 C11 C15 3.8(10)
Au1 N1 C11 C15 -177.8(5)
C12 N1 C11 C10 -177.0(6)
Au1 N1 C11 C10 1.4(7)
C9 C10 C11 N1 177.4(6)
C5 C10 C11 N1 0.8(9)
C9 C10 C11 C15 -3.5(12)
C5 C10 C11 C15 179.9(7)
C11 N1 C12 C13 -3.9(10)
Au1 N1 C12 C13 177.8(5)
N1 C12 C13 C14 1.5(11)
C12 C13 C14 C15 0.9(11)
C13 C14 C15 C11 -1.0(11)
N1 C11 C15 C14 -1.4(11)
C10 C11 C15 C14 179.6(7)
